data_7045487
loop_
_publ_author_name
'Holz, Julia'
'Ayerbe Garc\'ia, Marta'
'Frey, Wolfgang'
'Krupp, Felix'
'Peters, Ren\'e'

_publ_section_title
;
 Diastereoselective synthesis, structure and reactivity studies of
 ferrocenyloxazoline gold(i) and gold(ii) complexes.
;
_journal_issue 11
_journal_name_full 'Dalton transactions (Cambridge, England : 2003)'
_journal_page_first 3880
_journal_page_last 3905
_journal_paper_doi 10.1039/c8dt00109j
_journal_volume 47
_journal_year 2018
_chemical_formula_moiety 'C32 H36 Au2 Fe2 N2 O2'
_chemical_formula_sum 'C32 H36 Au2 Fe2 N2 O2'
_chemical_formula_weight 986.26
_chemical_name_systematic
; 
 'Me2FOMeAu(I)' 
;
_space_group_IT_number 14
_space_group_name_Hall '-P 2yn'
_space_group_name_H-M_alt 'P 1 21/n 1'
_symmetry_cell_setting monoclinic
_symmetry_space_group_name_Hall '-P 2yn'
_symmetry_space_group_name_H-M 'P 1 21/n 1'
_atom_sites_solution_hydrogens geom
_atom_sites_solution_primary direct
_atom_sites_solution_secondary difmap
_audit_creation_method SHELXL-97
_audit_update_record
;
2017-11-30 deposited with the CCDC.
2018-02-01 downloaded from the CCDC.
;
_cell_angle_alpha 90.00
_cell_angle_beta 106.431(4)
_cell_angle_gamma 90.00
_cell_formula_units_Z 4
_cell_length_a 12.9929(13)
_cell_length_b 17.6784(17)
_cell_length_c 13.3992(13)
_cell_measurement_reflns_used 6115
_cell_measurement_temperature 130(2)
_cell_measurement_theta_max 28.37
_cell_measurement_theta_min 1.93
_cell_volume 2952.0(5)
_computing_cell_refinement 'Bruker APEXII Software Suite, 2008'
_computing_data_collection 'Bruker APEXII Software Suite, 2008'
_computing_data_reduction 'Bruker APEXII Software Suite, 2008'
_computing_molecular_graphics 'SHELXTL-plus, XP (Sheldrick, 1991)'
_computing_structure_refinement 'SHELXL-97 (Sheldrick, 1997)'
_computing_structure_solution 'SHELXS-97 (Sheldrick, 1990)'
_diffrn_ambient_temperature 130(2)
_diffrn_measured_fraction_theta_full 0.987
_diffrn_measured_fraction_theta_max 0.987
_diffrn_measurement_device_type 'Bruker Kappa APEXII Duo'
_diffrn_measurement_method 'Omega + Phi Scans'
_diffrn_radiation_monochromator Triumph
_diffrn_radiation_source 'fine-focus sealed tube'
_diffrn_radiation_type MoK\a
_diffrn_radiation_wavelength 0.71073
_diffrn_reflns_av_R_equivalents 0.0410
_diffrn_reflns_av_sigmaI/netI 0.0358
_diffrn_reflns_limit_h_max 17
_diffrn_reflns_limit_h_min -17
_diffrn_reflns_limit_k_max 23
_diffrn_reflns_limit_k_min -22
_diffrn_reflns_limit_l_max 17
_diffrn_reflns_limit_l_min -17
_diffrn_reflns_number 40220
_diffrn_reflns_theta_full 28.27
_diffrn_reflns_theta_max 28.27
_diffrn_reflns_theta_min 1.93
_diffrn_standards_decay_% 0
_diffrn_standards_interval_count 0
_diffrn_standards_number 0
_exptl_absorpt_coefficient_mu 10.904
_exptl_absorpt_correction_T_max 0.3877
_exptl_absorpt_correction_T_min 0.2733
_exptl_absorpt_correction_type numerical
_exptl_absorpt_process_details 'Blessing, 1995'
_exptl_crystal_colour orange
_exptl_crystal_density_diffrn 2.219
_exptl_crystal_density_method 'not measured'
_exptl_crystal_description prism
_exptl_crystal_F_000 1872
_exptl_crystal_size_max 0.25
_exptl_crystal_size_mid 0.19
_exptl_crystal_size_min 0.19
_refine_diff_density_max 2.380
_refine_diff_density_min -0.795
_refine_diff_density_rms 0.153
_refine_ls_extinction_coef 0.000145(16)
_refine_ls_extinction_expression Fc^*^=kFc[1+0.001xFc^2^\l^3^/sin(2\q)]^-1/4^
_refine_ls_extinction_method SHELXL
_refine_ls_goodness_of_fit_ref 1.039
_refine_ls_hydrogen_treatment constr
_refine_ls_matrix_type full
_refine_ls_number_parameters 368
_refine_ls_number_reflns 7233
_refine_ls_number_restraints 0
_refine_ls_restrained_S_all 1.039
_refine_ls_R_factor_all 0.0358
_refine_ls_R_factor_gt 0.0249
_refine_ls_shift/su_max 0.002
_refine_ls_shift/su_mean 0.000
_refine_ls_structure_factor_coef Fsqd
_refine_ls_weighting_details 'calc w=1/[\s^2^(Fo^2^)+(0.0098P)^2^+9.4079P] where P=(Fo^2^+2Fc^2^)/3'
_refine_ls_weighting_scheme calc
_refine_ls_wR_factor_gt 0.0452
_refine_ls_wR_factor_ref 0.0470
_reflns_number_gt 6115
_reflns_number_total 7233
_reflns_threshold_expression >2sigma(I)
_cod_data_source_file c8dt00109j2.cif
_cod_data_source_block s2409lm
_cod_depositor_comments 'Adding full bibliography for 7045484--7045498.cif.'
_cod_original_sg_symbol_H-M 'P 21/n'
_cod_database_code 7045487

loop_
_symmetry_equiv_pos_as_xyz
'x, y, z'
'-x+1/2, y+1/2, -z+1/2'
'-x, -y, -z'
'x-1/2, -y-1/2, z-1/2'

loop_
_atom_site_label
_atom_site_type_symbol
_atom_site_fract_x
_atom_site_fract_y
_atom_site_fract_z
_atom_site_U_iso_or_equiv
_atom_site_adp_type
_atom_site_occupancy
_atom_site_symmetry_multiplicity
_atom_site_calc_flag
_atom_site_refinement_flags
Au1 Au 0.974352(12) 0.022770(9) 0.686117(12) 0.01238(4) Uani 1 1 d .
Au2 Au 0.928726(12) 0.172330(9) 0.737380(12) 0.01385(5) Uani 1 1 d .
Fe1 Fe 0.70865(5) 0.01138(4) 0.74101(5) 0.01701(13) Uani 1 1 d .
Fe2 Fe 1.01836(5) 0.29198(3) 0.55938(5) 0.01709(13) Uani 1 1 d .
O1 O 0.9062(2) 0.07126(17) 1.0179(2) 0.0200(7) Uani 1 1 d .
N1 N 0.9262(3) 0.1403(2) 0.8852(3) 0.0160(7) Uani 1 1 d .
C1 C 0.8693(3) -0.0164(2) 0.7571(3) 0.0128(8) Uani 1 1 d .
N2 N 1.0876(3) 0.0629(2) 0.6165(3) 0.0137(7) Uani 1 1 d .
O2 O 1.1726(2) 0.13609(17) 0.5287(2) 0.0194(7) Uani 1 1 d .
C2 C 0.8519(3) 0.0096(2) 0.8548(3) 0.0147(9) Uani 1 1 d .
C3 C 0.7753(3) -0.0403(2) 0.8825(3) 0.0173(9) Uani 1 1 d .
C4 C 0.7446(3) -0.0950(2) 0.8030(3) 0.0175(9) Uani 1 1 d .
H4 H 0.6946 -0.1347 0.7999 0.021 Uiso 1 1 calc R
C5 C 0.8009(3) -0.0807(2) 0.7285(3) 0.0150(9) Uani 1 1 d .
H5 H 0.7939 -0.1100 0.6675 0.018 Uiso 1 1 calc R
C6 C 0.6690(4) 0.0948(3) 0.6311(4) 0.0271(11) Uani 1 1 d .
H6 H 0.7158 0.1169 0.5961 0.033 Uiso 1 1 calc R
C7 C 0.6530(4) 0.1205(3) 0.7260(4) 0.0288(11) Uani 1 1 d .
H7 H 0.6878 0.1624 0.7661 0.035 Uiso 1 1 calc R
C8 C 0.5762(4) 0.0730(3) 0.7501(4) 0.0280(11) Uani 1 1 d .
H8 H 0.5492 0.0779 0.8087 0.034 Uiso 1 1 calc R
C9 C 0.5463(4) 0.0166(3) 0.6715(4) 0.0265(11) Uani 1 1 d .
H9 H 0.4967 -0.0234 0.6686 0.032 Uiso 1 1 calc R
C10 C 0.6045(4) 0.0314(3) 0.5979(4) 0.0273(11) Uani 1 1 d .
H10 H 0.6000 0.0030 0.5367 0.033 Uiso 1 1 calc R
C11 C 0.8971(3) 0.0767(2) 0.9157(3) 0.0144(8) Uani 1 1 d .
C12 C 0.9504(4) 0.1417(3) 1.0666(3) 0.0210(10) Uani 1 1 d .
H12A H 1.0213 0.1333 1.1175 0.025 Uiso 1 1 calc R
H12B H 0.9018 0.1652 1.1028 0.025 Uiso 1 1 calc R
C13 C 0.9613(3) 0.1922(3) 0.9762(3) 0.0190(9) Uani 1 1 d .
C14 C 1.0769(4) 0.2161(3) 0.9899(4) 0.0287(11) Uani 1 1 d .
H14A H 1.1224 0.1711 0.9976 0.043 Uiso 1 1 calc R
H14B H 1.1014 0.2478 1.0522 0.043 Uiso 1 1 calc R
H14C H 1.0813 0.2449 0.9288 0.043 Uiso 1 1 calc R
C15 C 0.8872(4) 0.2606(3) 0.9590(4) 0.0336(12) Uani 1 1 d .
H15A H 0.8917 0.2879 0.8967 0.050 Uiso 1 1 calc R
H15B H 0.9091 0.2942 1.0195 0.050 Uiso 1 1 calc R
H15C H 0.8132 0.2438 0.9497 0.050 Uiso 1 1 calc R
C16 C 0.7400(4) -0.0395(3) 0.9804(3) 0.0247(10) Uani 1 1 d .
H16A H 0.6766 -0.0717 0.9709 0.037 Uiso 1 1 calc R
H16B H 0.7223 0.0124 0.9953 0.037 Uiso 1 1 calc R
H16C H 0.7981 -0.0586 1.0386 0.037 Uiso 1 1 calc R
C17 C 0.9291(3) 0.2034(2) 0.5946(3) 0.0146(8) Uani 1 1 d .
C18 C 0.9993(3) 0.1798(2) 0.5330(3) 0.0143(8) Uani 1 1 d .
C19 C 0.9733(4) 0.2208(2) 0.4350(3) 0.0196(9) Uani 1 1 d .
C20 C 0.8870(4) 0.2692(3) 0.4365(3) 0.0225(10) Uani 1 1 d .
H20 H 0.8521 0.3032 0.3827 0.027 Uiso 1 1 calc R
C21 C 0.8610(3) 0.2586(2) 0.5320(3) 0.0192(9) Uani 1 1 d .
H21 H 0.8057 0.2849 0.5512 0.023 Uiso 1 1 calc R
C22 C 1.1769(4) 0.3103(3) 0.6360(4) 0.0339(12) Uani 1 1 d .
H22 H 1.2323 0.2734 0.6538 0.041 Uiso 1 1 calc R
C23 C 1.1462(4) 0.3524(3) 0.5429(4) 0.0291(11) Uani 1 1 d .
H23 H 1.1769 0.3488 0.4866 0.035 Uiso 1 1 calc R
C24 C 1.0609(4) 0.4014(3) 0.5483(4) 0.0333(12) Uani 1 1 d .
H24 H 1.0248 0.4361 0.4960 0.040 Uiso 1 1 calc R
C25 C 1.0390(4) 0.3896(3) 0.6440(4) 0.0373(14) Uani 1 1 d .
H25 H 0.9860 0.4149 0.6679 0.045 Uiso 1 1 calc R
C26 C 1.1106(5) 0.3328(3) 0.6985(4) 0.0402(14) Uani 1 1 d .
H26 H 1.1134 0.3133 0.7653 0.048 Uiso 1 1 calc R
C27 C 1.0843(3) 0.1237(2) 0.5628(3) 0.0153(9) Uani 1 1 d .
C28 C 1.2377(3) 0.0683(3) 0.5545(4) 0.0217(10) Uani 1 1 d .
H28A H 1.3145 0.0815 0.5832 0.026 Uiso 1 1 calc R
H28B H 1.2293 0.0362 0.4921 0.026 Uiso 1 1 calc R
C29 C 1.1965(3) 0.0274(2) 0.6357(3) 0.0156(9) Uani 1 1 d .
C30 C 1.2606(4) 0.0459(3) 0.7461(3) 0.0277(11) Uani 1 1 d .
H30A H 1.2646 0.1009 0.7554 0.042 Uiso 1 1 calc R
H30B H 1.3333 0.0252 0.7594 0.042 Uiso 1 1 calc R
H30C H 1.2255 0.0235 0.7948 0.042 Uiso 1 1 calc R
C31 C 1.1879(4) -0.0567(2) 0.6166(3) 0.0213(10) Uani 1 1 d .
H31A H 1.1609 -0.0810 0.6700 0.032 Uiso 1 1 calc R
H31B H 1.2589 -0.0772 0.6198 0.032 Uiso 1 1 calc R
H31C H 1.1385 -0.0667 0.5478 0.032 Uiso 1 1 calc R
C32 C 1.0197(4) 0.2118(3) 0.3448(3) 0.0273(11) Uani 1 1 d .
H32A H 1.0001 0.1621 0.3127 0.041 Uiso 1 1 calc R
H32B H 1.0980 0.2161 0.3695 0.041 Uiso 1 1 calc R
H32C H 0.9911 0.2515 0.2932 0.041 Uiso 1 1 calc R

loop_
_atom_site_aniso_label
_atom_site_aniso_U_11
_atom_site_aniso_U_22
_atom_site_aniso_U_33
_atom_site_aniso_U_23
_atom_site_aniso_U_13
_atom_site_aniso_U_12
Au1 0.01318(8) 0.01203(8) 0.01348(8) 0.00028(6) 0.00629(6) 0.00003(6)
Au2 0.01533(8) 0.01209(8) 0.01549(8) -0.00083(6) 0.00659(6) -0.00060(6)
Fe1 0.0150(3) 0.0191(3) 0.0176(3) -0.0001(3) 0.0057(2) -0.0005(3)
Fe2 0.0204(3) 0.0118(3) 0.0212(3) 0.0000(3) 0.0095(3) -0.0015(3)
O1 0.0283(17) 0.0221(17) 0.0093(14) -0.0009(12) 0.0047(12) -0.0037(14)
N1 0.0160(18) 0.0162(19) 0.0161(18) -0.0075(15) 0.0050(14) -0.0030(15)
C1 0.0131(19) 0.014(2) 0.0124(19) -0.0003(16) 0.0052(16) 0.0006(16)
N2 0.0114(17) 0.0154(19) 0.0148(17) 0.0003(14) 0.0046(14) 0.0018(14)
O2 0.0179(15) 0.0176(16) 0.0270(16) 0.0075(13) 0.0135(13) 0.0035(13)
C2 0.018(2) 0.016(2) 0.0120(19) 0.0002(16) 0.0064(16) 0.0008(17)
C3 0.022(2) 0.014(2) 0.018(2) 0.0019(17) 0.0101(18) 0.0019(18)
C4 0.021(2) 0.015(2) 0.020(2) 0.0002(18) 0.0105(18) -0.0023(18)
C5 0.021(2) 0.013(2) 0.013(2) -0.0011(16) 0.0070(17) 0.0025(17)
C6 0.021(2) 0.028(3) 0.031(3) 0.015(2) 0.005(2) 0.003(2)
C7 0.027(3) 0.020(3) 0.034(3) -0.001(2) 0.001(2) 0.008(2)
C8 0.019(2) 0.043(3) 0.022(2) -0.005(2) 0.0066(19) 0.004(2)
C9 0.015(2) 0.037(3) 0.027(3) 0.002(2) 0.0042(19) -0.002(2)
C10 0.019(2) 0.040(3) 0.021(2) 0.001(2) 0.0020(19) 0.002(2)
C11 0.011(2) 0.018(2) 0.015(2) 0.0013(17) 0.0048(16) 0.0019(17)
C12 0.021(2) 0.025(3) 0.014(2) -0.0071(19) 0.0020(18) -0.0004(19)
C13 0.018(2) 0.019(2) 0.019(2) -0.0077(18) 0.0041(18) -0.0019(18)
C14 0.021(2) 0.035(3) 0.028(3) -0.008(2) 0.004(2) -0.007(2)
C15 0.044(3) 0.026(3) 0.030(3) -0.005(2) 0.010(2) 0.010(2)
C16 0.040(3) 0.017(2) 0.023(2) -0.0009(19) 0.018(2) -0.003(2)
C17 0.013(2) 0.013(2) 0.017(2) -0.0006(17) 0.0032(16) -0.0015(16)
C18 0.015(2) 0.011(2) 0.019(2) -0.0008(17) 0.0068(17) -0.0017(16)
C19 0.025(2) 0.015(2) 0.019(2) 0.0027(18) 0.0069(18) 0.0009(19)
C20 0.027(2) 0.019(2) 0.020(2) 0.0029(19) 0.0051(19) 0.006(2)
C21 0.016(2) 0.018(2) 0.025(2) 0.0007(19) 0.0070(18) 0.0002(18)
C22 0.024(3) 0.025(3) 0.050(3) -0.006(2) 0.005(2) -0.009(2)
C23 0.031(3) 0.018(3) 0.045(3) -0.004(2) 0.023(2) -0.006(2)
C24 0.035(3) 0.014(3) 0.057(3) 0.000(2) 0.024(3) -0.003(2)
C25 0.042(3) 0.023(3) 0.056(4) -0.020(3) 0.028(3) -0.014(2)
C26 0.052(3) 0.040(3) 0.027(3) -0.012(3) 0.010(3) -0.030(3)
C27 0.019(2) 0.015(2) 0.014(2) -0.0061(17) 0.0087(17) -0.0045(17)
C28 0.020(2) 0.020(2) 0.030(2) 0.003(2) 0.014(2) 0.0062(19)
C29 0.014(2) 0.017(2) 0.017(2) 0.0004(17) 0.0058(16) 0.0041(17)
C30 0.019(2) 0.041(3) 0.020(2) -0.003(2) 0.0019(19) 0.006(2)
C31 0.020(2) 0.018(2) 0.026(2) 0.0011(19) 0.0063(19) 0.0032(19)
C32 0.035(3) 0.027(3) 0.023(2) 0.005(2) 0.013(2) 0.003(2)

loop_
_atom_type_symbol
_atom_type_description
_atom_type_scat_dispersion_real
_atom_type_scat_dispersion_imag
_atom_type_scat_source
C C 0.0033 0.0016 'International Tables Vol C Tables 4.2.6.8 and 6.1.1.4'
H H 0.0000 0.0000 'International Tables Vol C Tables 4.2.6.8 and 6.1.1.4'
N N 0.0061 0.0033 'International Tables Vol C Tables 4.2.6.8 and 6.1.1.4'
O O 0.0106 0.0060 'International Tables Vol C Tables 4.2.6.8 and 6.1.1.4'
Fe Fe 0.3463 0.8444 'International Tables Vol C Tables 4.2.6.8 and 6.1.1.4'
Au Au -2.0133 8.8022 'International Tables Vol C Tables 4.2.6.8 and 6.1.1.4'

loop_
_geom_angle_atom_site_label_1
_geom_angle_atom_site_label_2
_geom_angle_atom_site_label_3
_geom_angle
C1 Au1 N2 178.17(14)
C1 Au1 Au2 89.43(12)
N2 Au1 Au2 90.76(9)
C17 Au2 N1 179.25(15)
C17 Au2 Au1 88.11(12)
N1 Au2 Au1 92.16(10)
C10 Fe1 C6 39.91(19)
C10 Fe1 C2 157.62(17)
C6 Fe1 C2 122.59(18)
C10 Fe1 C7 67.8(2)
C6 Fe1 C7 40.60(19)
C2 Fe1 C7 107.98(18)
C10 Fe1 C9 40.80(17)
C6 Fe1 C9 67.90(19)
C2 Fe1 C9 160.08(17)
C7 Fe1 C9 67.9(2)
C10 Fe1 C4 123.58(19)
C6 Fe1 C4 158.91(19)
C2 Fe1 C4 68.28(17)
C7 Fe1 C4 159.10(18)
C9 Fe1 C4 108.17(19)
C10 Fe1 C5 107.91(18)
C6 Fe1 C5 123.07(18)
C2 Fe1 C5 67.71(16)
C7 Fe1 C5 159.15(18)
C9 Fe1 C5 123.14(19)
C4 Fe1 C5 40.32(15)
C10 Fe1 C3 159.29(19)
C6 Fe1 C3 159.53(19)
C2 Fe1 C3 41.47(16)
C7 Fe1 C3 123.52(18)
C9 Fe1 C3 123.20(18)
C4 Fe1 C3 40.06(16)
C5 Fe1 C3 67.74(16)
C10 Fe1 C8 67.82(18)
C6 Fe1 C8 67.58(19)
C2 Fe1 C8 124.08(17)
C7 Fe1 C8 40.01(19)
C9 Fe1 C8 40.35(18)
C4 Fe1 C8 123.78(18)
C5 Fe1 C8 159.28(19)
C3 Fe1 C8 108.63(17)
C10 Fe1 C1 120.93(17)
C6 Fe1 C1 106.48(17)
C2 Fe1 C1 41.40(15)
C7 Fe1 C1 122.97(18)
C9 Fe1 C1 157.43(17)
C4 Fe1 C1 68.76(16)
C5 Fe1 C1 40.20(16)
C3 Fe1 C1 69.76(15)
C8 Fe1 C1 159.74(18)
C18 Fe2 C24 161.24(18)
C18 Fe2 C19 42.01(16)
C24 Fe2 C19 123.4(2)
C18 Fe2 C23 123.99(17)
C24 Fe2 C23 41.01(19)
C19 Fe2 C23 106.80(19)
C18 Fe2 C25 156.8(2)
C24 Fe2 C25 40.4(2)
C19 Fe2 C25 159.9(2)
C23 Fe2 C25 68.56(19)
C18 Fe2 C26 121.2(2)
C24 Fe2 C26 68.2(2)
C19 Fe2 C26 157.5(2)
C23 Fe2 C26 68.2(2)
C25 Fe2 C26 40.8(2)
C18 Fe2 C20 68.46(17)
C24 Fe2 C20 108.1(2)
C19 Fe2 C20 40.52(17)
C23 Fe2 C20 122.3(2)
C25 Fe2 C20 124.2(2)
C26 Fe2 C20 160.7(2)
C18 Fe2 C22 107.37(19)
C24 Fe2 C22 68.3(2)
C19 Fe2 C22 121.5(2)
C23 Fe2 C22 40.4(2)
C25 Fe2 C22 68.5(2)
C26 Fe2 C22 40.6(2)
C20 Fe2 C22 157.5(2)
C18 Fe2 C21 67.72(17)
C24 Fe2 C21 122.52(19)
C19 Fe2 C21 68.68(17)
C23 Fe2 C21 158.34(19)
C25 Fe2 C21 107.99(19)
C26 Fe2 C21 124.1(2)
C20 Fe2 C21 40.62(17)
C22 Fe2 C21 160.1(2)
C18 Fe2 C17 41.53(15)
C24 Fe2 C17 156.21(18)
C19 Fe2 C17 70.80(16)
C23 Fe2 C17 160.45(18)
C25 Fe2 C17 120.30(18)
C26 Fe2 C17 106.23(19)
C20 Fe2 C17 69.08(17)
C22 Fe2 C17 123.40(19)
C21 Fe2 C17 40.14(16)
C11 O1 C12 107.8(3)
C11 N1 C13 109.1(3)
C11 N1 Au2 128.8(3)
C13 N1 Au2 122.0(3)
C5 C1 C2 104.4(3)
C5 C1 Au1 127.3(3)
C2 C1 Au1 128.1(3)
C5 C1 Fe1 68.4(2)
C2 C1 Fe1 67.5(2)
Au1 C1 Fe1 131.7(2)
C27 N2 C29 108.9(3)
C27 N2 Au1 128.4(3)
C29 N2 Au1 122.2(2)
C27 O2 C28 106.0(3)
C3 C2 C11 123.0(3)
C3 C2 C1 109.1(4)
C11 C2 C1 127.8(4)
C3 C2 Fe1 69.9(2)
C11 C2 Fe1 122.7(3)
C1 C2 Fe1 71.1(2)
C4 C3 C2 106.9(3)
C4 C3 C16 125.0(4)
C2 C3 C16 127.9(4)
C4 C3 Fe1 69.7(2)
C2 C3 Fe1 68.7(2)
C16 C3 Fe1 130.0(3)
C3 C4 C5 108.6(4)
C3 C4 Fe1 70.2(2)
C5 C4 Fe1 69.9(2)
C3 C4 H4 125.7
C5 C4 H4 125.7
Fe1 C4 H4 125.8
C4 C5 C1 111.0(4)
C4 C5 Fe1 69.8(2)
C1 C5 Fe1 71.4(2)
C4 C5 H5 124.5
C1 C5 H5 124.5
Fe1 C5 H5 125.9
C10 C6 C7 108.4(4)
C10 C6 Fe1 69.9(3)
C7 C6 Fe1 69.9(3)
C10 C6 H6 125.8
C7 C6 H6 125.8
Fe1 C6 H6 125.9
C8 C7 C6 107.9(4)
C8 C7 Fe1 70.7(3)
C6 C7 Fe1 69.5(3)
C8 C7 H7 126.1
C6 C7 H7 126.1
Fe1 C7 H7 125.4
C7 C8 C9 108.1(4)
C7 C8 Fe1 69.3(3)
C9 C8 Fe1 69.2(3)
C7 C8 H8 125.9
C9 C8 H8 125.9
Fe1 C8 H8 127.1
C8 C9 C10 107.2(4)
C8 C9 Fe1 70.4(3)
C10 C9 Fe1 69.2(3)
C8 C9 H9 126.4
C10 C9 H9 126.4
Fe1 C9 H9 125.6
C6 C10 C9 108.4(4)
C6 C10 Fe1 70.2(3)
C9 C10 Fe1 70.0(3)
C6 C10 H10 125.8
C9 C10 H10 125.8
Fe1 C10 H10 125.6
N1 C11 O1 115.8(4)
N1 C11 C2 129.6(4)
O1 C11 C2 114.5(4)
O1 C12 C13 104.9(3)
O1 C12 H12A 110.8
C13 C12 H12A 110.8
O1 C12 H12B 110.8
C13 C12 H12B 110.8
H12A C12 H12B 108.8
N1 C13 C14 109.4(3)
N1 C13 C15 109.3(4)
C14 C13 C15 111.0(4)
N1 C13 C12 102.2(3)
C14 C13 C12 111.9(4)
C15 C13 C12 112.6(4)
C13 C14 H14A 109.5
C13 C14 H14B 109.5
H14A C14 H14B 109.5
C13 C14 H14C 109.5
H14A C14 H14C 109.5
H14B C14 H14C 109.5
C13 C15 H15A 109.5
C13 C15 H15B 109.5
H15A C15 H15B 109.5
C13 C15 H15C 109.5
H15A C15 H15C 109.5
H15B C15 H15C 109.5
C3 C16 H16A 109.5
C3 C16 H16B 109.5
H16A C16 H16B 109.5
C3 C16 H16C 109.5
H16A C16 H16C 109.5
H16B C16 H16C 109.5
C21 C17 C18 104.4(4)
C21 C17 Au2 125.8(3)
C18 C17 Au2 129.7(3)
C21 C17 Fe2 69.1(2)
C18 C17 Fe2 66.9(2)
Au2 C17 Fe2 125.3(2)
C19 C18 C17 110.3(4)
C19 C18 C27 123.6(4)
C17 C18 C27 126.2(4)
C19 C18 Fe2 69.8(2)
C17 C18 Fe2 71.6(2)
C27 C18 Fe2 125.3(3)
C20 C19 C18 105.7(4)
C20 C19 C32 125.1(4)
C18 C19 C32 129.0(4)
C20 C19 Fe2 70.1(3)
C18 C19 Fe2 68.2(2)
C32 C19 Fe2 129.4(3)
C19 C20 C21 108.9(4)
C19 C20 Fe2 69.4(3)
C21 C20 Fe2 70.1(3)
C19 C20 H20 125.5
C21 C20 H20 125.5
Fe2 C20 H20 126.6
C17 C21 C20 110.7(4)
C17 C21 Fe2 70.7(2)
C20 C21 Fe2 69.3(3)
C17 C21 H21 124.7
C20 C21 H21 124.7
Fe2 C21 H21 127.0
C23 C22 C26 107.9(5)
C23 C22 Fe2 69.4(3)
C26 C22 Fe2 69.4(3)
C23 C22 H22 126.1
C26 C22 H22 126.1
Fe2 C22 H22 126.8
C22 C23 C24 107.8(4)
C22 C23 Fe2 70.3(3)
C24 C23 Fe2 69.1(3)
C22 C23 H23 126.1
C24 C23 H23 126.1
Fe2 C23 H23 126.1
C25 C24 C23 108.5(5)
C25 C24 Fe2 70.3(3)
C23 C24 Fe2 69.9(3)
C25 C24 H24 125.7
C23 C24 H24 125.7
Fe2 C24 H24 125.7
C24 C25 C26 107.6(5)
C24 C25 Fe2 69.3(3)
C26 C25 Fe2 69.7(3)
C24 C25 H25 126.2
C26 C25 H25 126.2
Fe2 C25 H25 126.4
C22 C26 C25 108.2(5)
C22 C26 Fe2 70.1(3)
C25 C26 Fe2 69.5(3)
C22 C26 H26 125.9
C25 C26 H26 125.9
Fe2 C26 H26 126.1
N2 C27 O2 115.1(4)
N2 C27 C18 128.7(4)
O2 C27 C18 116.2(4)
O2 C28 C29 105.2(3)
O2 C28 H28A 110.7
C29 C28 H28A 110.7
O2 C28 H28B 110.7
C29 C28 H28B 110.7
H28A C28 H28B 108.8
N2 C29 C31 111.2(3)
N2 C29 C30 108.0(3)
C31 C29 C30 111.8(4)
N2 C29 C28 100.6(3)
C31 C29 C28 111.8(3)
C30 C29 C28 112.8(4)
C29 C30 H30A 109.5
C29 C30 H30B 109.5
H30A C30 H30B 109.5
C29 C30 H30C 109.5
H30A C30 H30C 109.5
H30B C30 H30C 109.5
C29 C31 H31A 109.5
C29 C31 H31B 109.5
H31A C31 H31B 109.5
C29 C31 H31C 109.5
H31A C31 H31C 109.5
H31B C31 H31C 109.5
C19 C32 H32A 109.5
C19 C32 H32B 109.5
H32A C32 H32B 109.5
C19 C32 H32C 109.5
H32A C32 H32C 109.5
H32B C32 H32C 109.5

loop_
_geom_bond_atom_site_label_1
_geom_bond_atom_site_label_2
_geom_bond_distance
Au1 C1 1.995(4)
Au1 N2 2.077(3)
Au1 Au2 2.8362(3)
Au2 C17 1.992(4)
Au2 N1 2.069(3)
Fe1 C10 2.042(5)
Fe1 C6 2.045(5)
Fe1 C2 2.046(4)
Fe1 C7 2.051(5)
Fe1 C9 2.053(4)
Fe1 C4 2.055(4)
Fe1 C5 2.056(4)
Fe1 C3 2.062(4)
Fe1 C8 2.069(5)
Fe1 C1 2.096(4)
Fe2 C18 2.017(4)
Fe2 C24 2.028(5)
Fe2 C19 2.038(4)
Fe2 C23 2.039(5)
Fe2 C25 2.040(5)
Fe2 C26 2.042(5)
Fe2 C20 2.048(5)
Fe2 C22 2.051(5)
Fe2 C21 2.059(4)
Fe2 C17 2.080(4)
O1 C11 1.345(5)
O1 C12 1.447(5)
N1 C11 1.289(5)
N1 C13 1.491(5)
C1 C5 1.427(6)
C1 C2 1.465(5)
N2 C27 1.287(5)
N2 C29 1.503(5)
O2 C27 1.366(5)
O2 C28 1.452(5)
C2 C3 1.454(6)
C2 C11 1.464(6)
C3 C4 1.410(6)
C3 C16 1.507(6)
C4 C5 1.417(5)
C4 H4 0.9500
C5 H5 0.9500
C6 C10 1.395(7)
C6 C7 1.421(7)
C6 H6 0.9500
C7 C8 1.409(7)
C7 H7 0.9500
C8 C9 1.422(7)
C8 H8 0.9500
C9 C10 1.427(6)
C9 H9 0.9500
C10 H10 0.9500
C12 C13 1.543(6)
C12 H12A 0.9900
C12 H12B 0.9900
C13 C14 1.520(6)
C13 C15 1.521(6)
C14 H14A 0.9800
C14 H14B 0.9800
C14 H14C 0.9800
C15 H15A 0.9800
C15 H15B 0.9800
C15 H15C 0.9800
C16 H16A 0.9800
C16 H16B 0.9800
C16 H16C 0.9800
C17 C21 1.420(6)
C17 C18 1.454(5)
C18 C19 1.454(6)
C18 C27 1.454(6)
C19 C20 1.415(6)
C19 C32 1.504(6)
C20 C21 1.425(6)
C20 H20 0.9500
C21 H21 0.9500
C22 C23 1.411(7)
C22 C26 1.419(7)
C22 H22 0.9500
C23 C24 1.425(7)
C23 H23 0.9500
C24 C25 1.405(7)
C24 H24 0.9500
C25 C26 1.422(8)
C25 H25 0.9500
C26 H26 0.9500
C28 C29 1.524(6)
C28 H28A 0.9900
C28 H28B 0.9900
C29 C31 1.508(6)
C29 C30 1.513(6)
C30 H30A 0.9800
C30 H30B 0.9800
C30 H30C 0.9800
C31 H31A 0.9800
C31 H31B 0.9800
C31 H31C 0.9800
C32 H32A 0.9800
C32 H32B 0.9800
C32 H32C 0.9800

loop_
_geom_torsion_atom_site_label_1
_geom_torsion_atom_site_label_2
_geom_torsion_atom_site_label_3
_geom_torsion_atom_site_label_4
_geom_torsion
C1 Au1 Au2 C17 -137.88(16)
N2 Au1 Au2 C17 43.93(14)
C1 Au1 Au2 N1 41.42(14)
N2 Au1 Au2 N1 -136.76(13)
C17 Au2 N1 C11 80(12)
Au1 Au2 N1 C11 -32.0(4)
C17 Au2 N1 C13 -100(12)
Au1 Au2 N1 C13 147.6(3)
N2 Au1 C1 C5 -118(5)
Au2 Au1 C1 C5 145.6(4)
N2 Au1 C1 C2 56(5)
Au2 Au1 C1 C2 -40.4(4)
N2 Au1 C1 Fe1 148(5)
Au2 Au1 C1 Fe1 52.2(2)
C10 Fe1 C1 C5 -81.2(3)
C6 Fe1 C1 C5 -122.1(3)
C2 Fe1 C1 C5 117.0(3)
C7 Fe1 C1 C5 -163.4(2)
C9 Fe1 C1 C5 -50.2(5)
C4 Fe1 C1 C5 36.1(2)
C3 Fe1 C1 C5 79.1(2)
C8 Fe1 C1 C5 168.2(5)
C10 Fe1 C1 C2 161.9(3)
C6 Fe1 C1 C2 120.9(3)
C7 Fe1 C1 C2 79.7(3)
C9 Fe1 C1 C2 -167.2(4)
C4 Fe1 C1 C2 -80.8(2)
C5 Fe1 C1 C2 -117.0(3)
C3 Fe1 C1 C2 -37.9(2)
C8 Fe1 C1 C2 51.2(6)
C10 Fe1 C1 Au1 40.2(4)
C6 Fe1 C1 Au1 -0.7(3)
C2 Fe1 C1 Au1 -121.7(4)
C7 Fe1 C1 Au1 -42.0(3)
C9 Fe1 C1 Au1 71.2(6)
C4 Fe1 C1 Au1 157.5(3)
C5 Fe1 C1 Au1 121.4(4)
C3 Fe1 C1 Au1 -159.5(3)
C8 Fe1 C1 Au1 -70.4(6)
C1 Au1 N2 C27 -133(5)
Au2 Au1 N2 C27 -36.9(3)
C1 Au1 N2 C29 38(5)
Au2 Au1 N2 C29 134.4(3)
C5 C1 C2 C3 1.0(4)
Au1 C1 C2 C3 -174.1(3)
Fe1 C1 C2 C3 59.8(3)
C5 C1 C2 C11 -176.0(4)
Au1 C1 C2 C11 9.0(6)
Fe1 C1 C2 C11 -117.2(4)
C5 C1 C2 Fe1 -58.8(3)
Au1 C1 C2 Fe1 126.1(3)
C10 Fe1 C2 C3 -164.1(5)
C6 Fe1 C2 C3 162.9(3)
C7 Fe1 C2 C3 120.6(3)
C9 Fe1 C2 C3 46.0(6)
C4 Fe1 C2 C3 -37.5(2)
C5 Fe1 C2 C3 -81.1(2)
C8 Fe1 C2 C3 79.5(3)
C1 Fe1 C2 C3 -119.6(3)
C10 Fe1 C2 C11 78.9(6)
C6 Fe1 C2 C11 45.9(4)
C7 Fe1 C2 C11 3.6(4)
C9 Fe1 C2 C11 -71.1(7)
C4 Fe1 C2 C11 -154.5(4)
C5 Fe1 C2 C11 161.8(4)
C3 Fe1 C2 C11 -117.0(4)
C8 Fe1 C2 C11 -37.6(4)
C1 Fe1 C2 C11 123.4(4)
C10 Fe1 C2 C1 -44.5(6)
C6 Fe1 C2 C1 -77.5(3)
C7 Fe1 C2 C1 -119.8(3)
C9 Fe1 C2 C1 165.5(5)
C4 Fe1 C2 C1 82.1(2)
C5 Fe1 C2 C1 38.4(2)
C3 Fe1 C2 C1 119.6(3)
C8 Fe1 C2 C1 -161.0(3)
C11 C2 C3 C4 176.1(4)
C1 C2 C3 C4 -1.1(5)
Fe1 C2 C3 C4 59.5(3)
C11 C2 C3 C16 -8.3(7)
C1 C2 C3 C16 174.6(4)
Fe1 C2 C3 C16 -124.8(5)
C11 C2 C3 Fe1 116.6(4)
C1 C2 C3 Fe1 -60.6(3)
C10 Fe1 C3 C4 44.3(6)
C6 Fe1 C3 C4 -163.6(5)
C2 Fe1 C3 C4 -118.5(3)
C7 Fe1 C3 C4 162.4(3)
C9 Fe1 C3 C4 78.5(3)
C5 Fe1 C3 C4 -37.5(2)
C8 Fe1 C3 C4 120.7(3)
C1 Fe1 C3 C4 -80.7(2)
C10 Fe1 C3 C2 162.8(5)
C6 Fe1 C3 C2 -45.1(6)
C7 Fe1 C3 C2 -79.0(3)
C9 Fe1 C3 C2 -163.0(3)
C4 Fe1 C3 C2 118.5(3)
C5 Fe1 C3 C2 81.0(2)
C8 Fe1 C3 C2 -120.8(3)
C1 Fe1 C3 C2 37.8(2)
C10 Fe1 C3 C16 -74.9(7)
C6 Fe1 C3 C16 77.1(7)
C2 Fe1 C3 C16 122.2(5)
C7 Fe1 C3 C16 43.2(5)
C9 Fe1 C3 C16 -40.7(5)
C4 Fe1 C3 C16 -119.2(5)
C5 Fe1 C3 C16 -156.7(4)
C8 Fe1 C3 C16 1.5(5)
C1 Fe1 C3 C16 160.1(4)
C2 C3 C4 C5 0.8(5)
C16 C3 C4 C5 -175.1(4)
Fe1 C3 C4 C5 59.6(3)
C2 C3 C4 Fe1 -58.8(3)
C16 C3 C4 Fe1 125.3(4)
C10 Fe1 C4 C3 -162.8(2)
C6 Fe1 C4 C3 164.1(4)
C2 Fe1 C4 C3 38.8(2)
C7 Fe1 C4 C3 -44.8(6)
C9 Fe1 C4 C3 -120.4(3)
C5 Fe1 C4 C3 119.5(3)
C8 Fe1 C4 C3 -78.6(3)
C1 Fe1 C4 C3 83.4(3)
C10 Fe1 C4 C5 77.8(3)
C6 Fe1 C4 C5 44.6(6)
C2 Fe1 C4 C5 -80.7(3)
C7 Fe1 C4 C5 -164.3(5)
C9 Fe1 C4 C5 120.2(3)
C3 Fe1 C4 C5 -119.5(3)
C8 Fe1 C4 C5 162.0(3)
C1 Fe1 C4 C5 -36.1(2)
C3 C4 C5 C1 -0.2(5)
Fe1 C4 C5 C1 59.6(3)
C3 C4 C5 Fe1 -59.8(3)
C2 C1 C5 C4 -0.5(5)
Au1 C1 C5 C4 174.6(3)
Fe1 C1 C5 C4 -58.7(3)
C2 C1 C5 Fe1 58.2(3)
Au1 C1 C5 Fe1 -126.7(3)
C10 Fe1 C5 C4 -121.2(3)
C6 Fe1 C5 C4 -162.4(3)
C2 Fe1 C5 C4 82.2(3)
C7 Fe1 C5 C4 164.2(5)
C9 Fe1 C5 C4 -78.8(3)
C3 Fe1 C5 C4 37.3(2)
C8 Fe1 C5 C4 -46.6(6)
C1 Fe1 C5 C4 121.8(3)
C10 Fe1 C5 C1 117.0(2)
C6 Fe1 C5 C1 75.8(3)
C2 Fe1 C5 C1 -39.6(2)
C7 Fe1 C5 C1 42.4(6)
C9 Fe1 C5 C1 159.4(2)
C4 Fe1 C5 C1 -121.8(3)
C3 Fe1 C5 C1 -84.6(2)
C8 Fe1 C5 C1 -168.4(4)
C2 Fe1 C6 C10 161.1(3)
C7 Fe1 C6 C10 -119.4(4)
C9 Fe1 C6 C10 -38.0(3)
C4 Fe1 C6 C10 45.2(6)
C5 Fe1 C6 C10 78.1(3)
C3 Fe1 C6 C10 -165.0(4)
C8 Fe1 C6 C10 -81.8(3)
C1 Fe1 C6 C10 118.8(3)
C10 Fe1 C6 C7 119.4(4)
C2 Fe1 C6 C7 -79.5(3)
C9 Fe1 C6 C7 81.4(3)
C4 Fe1 C6 C7 164.6(4)
C5 Fe1 C6 C7 -162.5(3)
C3 Fe1 C6 C7 -45.6(6)
C8 Fe1 C6 C7 37.6(3)
C1 Fe1 C6 C7 -121.8(3)
C10 C6 C7 C8 -1.0(5)
Fe1 C6 C7 C8 -60.6(3)
C10 C6 C7 Fe1 59.6(3)
C10 Fe1 C7 C8 81.5(3)
C6 Fe1 C7 C8 118.6(4)
C2 Fe1 C7 C8 -122.0(3)
C9 Fe1 C7 C8 37.2(3)
C4 Fe1 C7 C8 -45.9(6)
C5 Fe1 C7 C8 163.6(4)
C3 Fe1 C7 C8 -78.9(3)
C1 Fe1 C7 C8 -165.1(2)
C10 Fe1 C7 C6 -37.1(3)
C2 Fe1 C7 C6 119.4(3)
C9 Fe1 C7 C6 -81.3(3)
C4 Fe1 C7 C6 -164.5(5)
C5 Fe1 C7 C6 45.0(6)
C3 Fe1 C7 C6 162.6(3)
C8 Fe1 C7 C6 -118.6(4)
C1 Fe1 C7 C6 76.3(3)
C6 C7 C8 C9 1.3(5)
Fe1 C7 C8 C9 -58.5(3)
C6 C7 C8 Fe1 59.8(3)
C10 Fe1 C8 C7 -81.5(3)
C6 Fe1 C8 C7 -38.2(3)
C2 Fe1 C8 C7 76.9(3)
C9 Fe1 C8 C7 -120.0(4)
C4 Fe1 C8 C7 162.0(3)
C5 Fe1 C8 C7 -163.5(4)
C3 Fe1 C8 C7 120.3(3)
C1 Fe1 C8 C7 38.4(6)
C10 Fe1 C8 C9 38.5(3)
C6 Fe1 C8 C9 81.8(3)
C2 Fe1 C8 C9 -163.1(3)
C7 Fe1 C8 C9 120.0(4)
C4 Fe1 C8 C9 -78.0(3)
C5 Fe1 C8 C9 -43.5(6)
C3 Fe1 C8 C9 -119.7(3)
C1 Fe1 C8 C9 158.4(4)
C7 C8 C9 C10 -1.1(5)
Fe1 C8 C9 C10 -59.6(3)
C7 C8 C9 Fe1 58.5(3)
C10 Fe1 C9 C8 -118.1(4)
C6 Fe1 C9 C8 -80.9(3)
C2 Fe1 C9 C8 44.9(7)
C7 Fe1 C9 C8 -36.9(3)
C4 Fe1 C9 C8 121.2(3)
C5 Fe1 C9 C8 163.1(3)
C3 Fe1 C9 C8 79.6(3)
C1 Fe1 C9 C8 -160.6(4)
C6 Fe1 C9 C10 37.2(3)
C2 Fe1 C9 C10 163.0(5)
C7 Fe1 C9 C10 81.2(3)
C4 Fe1 C9 C10 -120.7(3)
C5 Fe1 C9 C10 -78.8(3)
C3 Fe1 C9 C10 -162.3(3)
C8 Fe1 C9 C10 118.1(4)
C1 Fe1 C9 C10 -42.5(6)
C7 C6 C10 C9 0.3(5)
Fe1 C6 C10 C9 59.9(3)
C7 C6 C10 Fe1 -59.6(3)
C8 C9 C10 C6 0.5(5)
Fe1 C9 C10 C6 -59.9(3)
C8 C9 C10 Fe1 60.5(3)
C2 Fe1 C10 C6 -45.7(6)
C7 Fe1 C10 C6 37.8(3)
C9 Fe1 C10 C6 119.2(4)
C4 Fe1 C10 C6 -162.1(3)
C5 Fe1 C10 C6 -120.5(3)
C3 Fe1 C10 C6 165.2(4)
C8 Fe1 C10 C6 81.1(3)
C1 Fe1 C10 C6 -78.4(3)
C6 Fe1 C10 C9 -119.2(4)
C2 Fe1 C10 C9 -164.9(4)
C7 Fe1 C10 C9 -81.4(3)
C4 Fe1 C10 C9 78.7(3)
C5 Fe1 C10 C9 120.3(3)
C3 Fe1 C10 C9 46.0(6)
C8 Fe1 C10 C9 -38.1(3)
C1 Fe1 C10 C9 162.4(3)
C13 N1 C11 O1 -1.0(5)
Au2 N1 C11 O1 178.6(3)
C13 N1 C11 C2 176.7(4)
Au2 N1 C11 C2 -3.7(6)
C12 O1 C11 N1 -1.2(5)
C12 O1 C11 C2 -179.3(3)
C3 C2 C11 N1 -147.7(4)
C1 C2 C11 N1 28.9(7)
Fe1 C2 C11 N1 -61.7(5)
C3 C2 C11 O1 30.0(6)
C1 C2 C11 O1 -153.4(4)
Fe1 C2 C11 O1 116.0(3)
C11 O1 C12 C13 2.8(4)
C11 N1 C13 C14 121.3(4)
Au2 N1 C13 C14 -58.3(4)
C11 N1 C13 C15 -116.9(4)
Au2 N1 C13 C15 63.4(4)
C11 N1 C13 C12 2.6(4)
Au2 N1 C13 C12 -177.1(3)
O1 C12 C13 N1 -3.2(4)
O1 C12 C13 C14 -120.1(4)
O1 C12 C13 C15 114.0(4)
N1 Au2 C17 C21 32(12)
Au1 Au2 C17 C21 143.9(4)
N1 Au2 C17 C18 -152(12)
Au1 Au2 C17 C18 -39.7(4)
N1 Au2 C17 Fe2 120(12)
Au1 Au2 C17 Fe2 -127.6(2)
C18 Fe2 C17 C21 -116.9(3)
C24 Fe2 C17 C21 51.5(6)
C19 Fe2 C17 C21 -79.4(3)
C23 Fe2 C17 C21 -165.6(5)
C25 Fe2 C17 C21 82.1(3)
C26 Fe2 C17 C21 124.1(3)
C20 Fe2 C17 C21 -36.2(3)
C22 Fe2 C17 C21 165.0(3)
C24 Fe2 C17 C18 168.3(5)
C19 Fe2 C17 C18 37.5(2)
C23 Fe2 C17 C18 -48.7(6)
C25 Fe2 C17 C18 -161.1(3)
C26 Fe2 C17 C18 -119.1(3)
C20 Fe2 C17 C18 80.7(3)
C22 Fe2 C17 C18 -78.2(3)
C21 Fe2 C17 C18 116.9(3)
C18 Fe2 C17 Au2 123.3(4)
C24 Fe2 C17 Au2 -68.4(6)
C19 Fe2 C17 Au2 160.8(3)
C23 Fe2 C17 Au2 74.5(6)
C25 Fe2 C17 Au2 -37.8(3)
C26 Fe2 C17 Au2 4.2(3)
C20 Fe2 C17 Au2 -156.0(3)
C22 Fe2 C17 Au2 45.1(3)
C21 Fe2 C17 Au2 -119.9(4)
C21 C17 C18 C19 0.2(5)
Au2 C17 C18 C19 -176.8(3)
Fe2 C17 C18 C19 -59.2(3)
C21 C17 C18 C27 -180.0(4)
Au2 C17 C18 C27 3.1(6)
Fe2 C17 C18 C27 120.7(4)
C21 C17 C18 Fe2 59.4(3)
Au2 C17 C18 Fe2 -117.6(3)
C24 Fe2 C18 C19 -44.5(7)
C23 Fe2 C18 C19 -76.8(3)
C25 Fe2 C18 C19 166.2(5)
C26 Fe2 C18 C19 -160.2(3)
C20 Fe2 C18 C19 38.5(2)
C22 Fe2 C18 C19 -118.1(3)
C21 Fe2 C18 C19 82.4(3)
C17 Fe2 C18 C19 120.8(3)
C24 Fe2 C18 C17 -165.3(6)
C19 Fe2 C18 C17 -120.8(3)
C23 Fe2 C18 C17 162.3(3)
C25 Fe2 C18 C17 45.3(6)
C26 Fe2 C18 C17 78.9(3)
C20 Fe2 C18 C17 -82.3(3)
C22 Fe2 C18 C17 121.1(3)
C21 Fe2 C18 C17 -38.4(2)
C24 Fe2 C18 C27 73.0(7)
C19 Fe2 C18 C27 117.4(4)
C23 Fe2 C18 C27 40.6(4)
C25 Fe2 C18 C27 -76.4(6)
C26 Fe2 C18 C27 -42.8(4)
C20 Fe2 C18 C27 155.9(4)
C22 Fe2 C18 C27 -0.6(4)
C21 Fe2 C18 C27 -160.1(4)
C17 Fe2 C18 C27 -121.7(4)
C17 C18 C19 C20 -0.2(5)
C27 C18 C19 C20 179.9(4)
Fe2 C18 C19 C20 -60.5(3)
C17 C18 C19 C32 -175.9(4)
C27 C18 C19 C32 4.2(7)
Fe2 C18 C19 C32 123.8(5)
C17 C18 C19 Fe2 60.3(3)
C27 C18 C19 Fe2 -119.6(4)
C18 Fe2 C19 C20 117.0(3)
C24 Fe2 C19 C20 -78.6(3)
C23 Fe2 C19 C20 -120.5(3)
C25 Fe2 C19 C20 -47.1(6)
C26 Fe2 C19 C20 166.1(5)
C22 Fe2 C19 C20 -162.0(3)
C21 Fe2 C19 C20 37.1(3)
C17 Fe2 C19 C20 80.0(3)
C24 Fe2 C19 C18 164.4(2)
C23 Fe2 C19 C18 122.5(3)
C25 Fe2 C19 C18 -164.1(5)
C26 Fe2 C19 C18 49.1(6)
C20 Fe2 C19 C18 -117.0(3)
C22 Fe2 C19 C18 81.0(3)
C21 Fe2 C19 C18 -79.9(2)
C17 Fe2 C19 C18 -37.1(2)
C18 Fe2 C19 C32 -123.3(5)
C24 Fe2 C19 C32 41.0(5)
C23 Fe2 C19 C32 -0.8(5)
C25 Fe2 C19 C32 72.5(7)
C26 Fe2 C19 C32 -74.3(7)
C20 Fe2 C19 C32 119.6(5)
C22 Fe2 C19 C32 -42.4(5)
C21 Fe2 C19 C32 156.7(5)
C17 Fe2 C19 C32 -160.4(4)
C18 C19 C20 C21 0.1(5)
C32 C19 C20 C21 176.1(4)
Fe2 C19 C20 C21 -59.1(3)
C18 C19 C20 Fe2 59.2(3)
C32 C19 C20 Fe2 -124.8(5)
C18 Fe2 C20 C19 -39.9(2)
C24 Fe2 C20 C19 120.5(3)
C23 Fe2 C20 C19 77.6(3)
C25 Fe2 C20 C19 162.3(3)
C26 Fe2 C20 C19 -163.9(6)
C22 Fe2 C20 C19 43.6(6)
C21 Fe2 C20 C19 -120.3(4)
C17 Fe2 C20 C19 -84.6(3)
C18 Fe2 C20 C21 80.5(3)
C24 Fe2 C20 C21 -119.2(3)
C19 Fe2 C20 C21 120.3(4)
C23 Fe2 C20 C21 -162.1(3)
C25 Fe2 C20 C21 -77.4(3)
C26 Fe2 C20 C21 -43.6(7)
C22 Fe2 C20 C21 163.9(5)
C17 Fe2 C20 C21 35.7(2)
C18 C17 C21 C20 -0.1(5)
Au2 C17 C21 C20 177.0(3)
Fe2 C17 C21 C20 57.8(3)
C18 C17 C21 Fe2 -57.9(3)
Au2 C17 C21 Fe2 119.2(3)
C19 C20 C21 C17 0.0(5)
Fe2 C20 C21 C17 -58.7(3)
C19 C20 C21 Fe2 58.6(3)
C18 Fe2 C21 C17 39.7(2)
C24 Fe2 C21 C17 -158.0(3)
C19 Fe2 C21 C17 85.1(3)
C23 Fe2 C21 C17 167.0(5)
C25 Fe2 C21 C17 -116.0(3)
C26 Fe2 C21 C17 -73.8(3)
C20 Fe2 C21 C17 122.2(4)
C22 Fe2 C21 C17 -39.6(7)
C18 Fe2 C21 C20 -82.4(3)
C24 Fe2 C21 C20 79.8(3)
C19 Fe2 C21 C20 -37.0(3)
C23 Fe2 C21 C20 44.8(6)
C25 Fe2 C21 C20 121.9(3)
C26 Fe2 C21 C20 164.0(3)
C22 Fe2 C21 C20 -161.8(5)
C17 Fe2 C21 C20 -122.2(4)
C18 Fe2 C22 C23 122.4(3)
C24 Fe2 C22 C23 -38.2(3)
C19 Fe2 C22 C23 78.6(3)
C25 Fe2 C22 C23 -81.8(3)
C26 Fe2 C22 C23 -119.5(4)
C20 Fe2 C22 C23 46.9(6)
C21 Fe2 C22 C23 -165.2(5)
C17 Fe2 C22 C23 165.3(3)
C18 Fe2 C22 C26 -118.0(3)
C24 Fe2 C22 C26 81.3(3)
C19 Fe2 C22 C26 -161.9(3)
C23 Fe2 C22 C26 119.5(4)
C25 Fe2 C22 C26 37.7(3)
C20 Fe2 C22 C26 166.4(5)
C21 Fe2 C22 C26 -45.7(7)
C17 Fe2 C22 C26 -75.2(4)
C26 C22 C23 C24 0.3(5)
Fe2 C22 C23 C24 59.1(3)
C26 C22 C23 Fe2 -58.8(3)
C18 Fe2 C23 C22 -76.3(3)
C24 Fe2 C23 C22 118.9(4)
C19 Fe2 C23 C22 -119.2(3)
C25 Fe2 C23 C22 81.6(3)
C26 Fe2 C23 C22 37.5(3)
C20 Fe2 C23 C22 -160.7(3)
C21 Fe2 C23 C22 166.4(5)
C17 Fe2 C23 C22 -39.3(7)
C18 Fe2 C23 C24 164.8(3)
C19 Fe2 C23 C24 121.9(3)
C25 Fe2 C23 C24 -37.4(3)
C26 Fe2 C23 C24 -81.4(4)
C20 Fe2 C23 C24 80.4(4)
C22 Fe2 C23 C24 -118.9(4)
C21 Fe2 C23 C24 47.5(6)
C17 Fe2 C23 C24 -158.3(5)
C22 C23 C24 C25 0.0(6)
Fe2 C23 C24 C25 59.9(3)
C22 C23 C24 Fe2 -59.9(3)
C18 Fe2 C24 C25 -162.0(5)
C19 Fe2 C24 C25 163.9(3)
C23 Fe2 C24 C25 -119.4(5)
C26 Fe2 C24 C25 -38.0(3)
C20 Fe2 C24 C25 121.8(3)
C22 Fe2 C24 C25 -81.8(4)
C21 Fe2 C24 C25 79.4(4)
C17 Fe2 C24 C25 42.7(7)
C18 Fe2 C24 C23 -42.6(8)
C19 Fe2 C24 C23 -76.7(4)
C25 Fe2 C24 C23 119.4(5)
C26 Fe2 C24 C23 81.4(3)
C20 Fe2 C24 C23 -118.8(3)
C22 Fe2 C24 C23 37.6(3)
C21 Fe2 C24 C23 -161.2(3)
C17 Fe2 C24 C23 162.1(4)
C23 C24 C25 C26 -0.2(6)
Fe2 C24 C25 C26 59.4(3)
C23 C24 C25 Fe2 -59.6(3)
C18 Fe2 C25 C24 165.4(4)
C19 Fe2 C25 C24 -42.4(7)
C23 Fe2 C25 C24 37.9(3)
C26 Fe2 C25 C24 118.9(4)
C20 Fe2 C25 C24 -77.5(4)
C22 Fe2 C25 C24 81.4(3)
C21 Fe2 C25 C24 -119.4(3)
C17 Fe2 C25 C24 -161.5(3)
C18 Fe2 C25 C26 46.4(6)
C24 Fe2 C25 C26 -118.9(4)
C19 Fe2 C25 C26 -161.3(5)
C23 Fe2 C25 C26 -81.0(3)
C20 Fe2 C25 C26 163.6(3)
C22 Fe2 C25 C26 -37.5(3)
C21 Fe2 C25 C26 121.7(3)
C17 Fe2 C25 C26 79.5(3)
C23 C22 C26 C25 -0.4(6)
Fe2 C22 C26 C25 -59.3(3)
C23 C22 C26 Fe2 58.8(3)
C24 C25 C26 C22 0.4(6)
Fe2 C25 C26 C22 59.6(3)
C24 C25 C26 Fe2 -59.2(3)
C18 Fe2 C26 C22 80.1(3)
C24 Fe2 C26 C22 -81.7(3)
C19 Fe2 C26 C22 43.9(6)
C23 Fe2 C26 C22 -37.4(3)
C25 Fe2 C26 C22 -119.4(4)
C20 Fe2 C26 C22 -164.3(5)
C21 Fe2 C26 C22 162.9(3)
C17 Fe2 C26 C22 122.8(3)
C18 Fe2 C26 C25 -160.5(3)
C24 Fe2 C26 C25 37.7(3)
C19 Fe2 C26 C25 163.2(4)
C23 Fe2 C26 C25 82.0(3)
C20 Fe2 C26 C25 -44.9(7)
C22 Fe2 C26 C25 119.4(4)
C21 Fe2 C26 C25 -77.7(3)
C17 Fe2 C26 C25 -117.8(3)
C29 N2 C27 O2 6.3(5)
Au1 N2 C27 O2 178.5(2)
C29 N2 C27 C18 -174.4(4)
Au1 N2 C27 C18 -2.1(6)
C28 O2 C27 N2 7.5(5)
C28 O2 C27 C18 -171.9(4)
C19 C18 C27 N2 -145.9(4)
C17 C18 C27 N2 34.3(7)
Fe2 C18 C27 N2 126.4(4)
C19 C18 C27 O2 33.5(6)
C17 C18 C27 O2 -146.4(4)
Fe2 C18 C27 O2 -54.3(5)
C27 O2 C28 C29 -17.5(4)
C27 N2 C29 C31 -134.8(4)
Au1 N2 C29 C31 52.3(4)
C27 N2 C29 C30 102.1(4)
Au1 N2 C29 C30 -70.7(4)
C27 N2 C29 C28 -16.3(4)
Au1 N2 C29 C28 170.9(3)
O2 C28 C29 N2 19.9(4)
O2 C28 C29 C31 138.0(4)
O2 C28 C29 C30 -94.9(4)
